data_4103605
loop_
_publ_author_name
'Shou-Tian Zheng'
'Julia T. Bu'
'Yufei Li'
'Tao Wu'
'Fan Zuo'
'Pingyun Feng'
'Xianhui Bu'

_publ_section_title
;
 Pore Space Partition and Charge Separation in Cage-within-Cage
 Indium-Organic Frameworks with High CO2 Uptake
;
_journal_name_full 'Journal of the American Chemical Society'
_journal_page_first 17062
_journal_page_last 17064
_journal_paper_doi 10.1021/ja106903p
_journal_volume 132
_journal_year 2010
_chemical_formula_sum 'C74 H46 In9 N O58'
_chemical_formula_weight 2910.50
_chemical_name_systematic
; 
 ? 
;
_space_group_IT_number 121
_symmetry_cell_setting tetragonal
_symmetry_space_group_name_Hall 'I -4 2'
_symmetry_space_group_name_H-M 'I -4 2 m'
_atom_sites_solution_hydrogens geom
_atom_sites_solution_primary direct
_atom_sites_solution_secondary difmap
_audit_creation_method SHELXL-97
_cell_angle_alpha 90.00
_cell_angle_beta 90.00
_cell_angle_gamma 90.00
_cell_formula_units_Z 4
_cell_length_a 25.182(5)
_cell_length_b 25.182(5)
_cell_length_c 26.944(10)
_cell_measurement_temperature 296(2)
_cell_volume 17086(8)
_computing_structure_refinement 'SHELXL-97 (Sheldrick, 1997)'
_computing_structure_solution 'SHELXS-97 (Sheldrick, 1990)'
_diffrn_ambient_temperature 296(2)
_diffrn_measured_fraction_theta_full 0.976
_diffrn_measured_fraction_theta_max 0.976
_diffrn_radiation_monochromator graphite
_diffrn_radiation_source 'fine-focus sealed tube'
_diffrn_radiation_type MoK\a
_diffrn_radiation_wavelength 0.71073
_diffrn_reflns_av_R_equivalents 0.1294
_diffrn_reflns_av_sigmaI/netI 0.1402
_diffrn_reflns_limit_h_max 25
_diffrn_reflns_limit_h_min -22
_diffrn_reflns_limit_k_max 30
_diffrn_reflns_limit_k_min -24
_diffrn_reflns_limit_l_max 32
_diffrn_reflns_limit_l_min -24
_diffrn_reflns_number 24286
_diffrn_reflns_theta_full 25.13
_diffrn_reflns_theta_max 25.13
_diffrn_reflns_theta_min 2.41
_exptl_absorpt_coefficient_mu 1.251
_exptl_crystal_density_diffrn 1.131
_exptl_crystal_density_method 'not measured'
_exptl_crystal_F_000 5607
_refine_diff_density_max 2.541
_refine_diff_density_min -1.955
_refine_diff_density_rms 0.311
_refine_ls_abs_structure_details 'Flack H D (1983), Acta Cryst. A39, 876-881'
_refine_ls_abs_structure_Flack 0.06(11)
_refine_ls_extinction_method none
_refine_ls_goodness_of_fit_ref 1.091
_refine_ls_hydrogen_treatment mixed
_refine_ls_matrix_type full
_refine_ls_number_parameters 331
_refine_ls_number_reflns 7651
_refine_ls_number_restraints 38
_refine_ls_restrained_S_all 1.088
_refine_ls_R_factor_all 0.1388
_refine_ls_R_factor_gt 0.1247
_refine_ls_shift/su_max 0.001
_refine_ls_shift/su_mean 0.000
_refine_ls_structure_factor_coef Fsqd
_refine_ls_weighting_details 'calc w=1/[\s^2^(Fo^2^)+(0.1043P)^2^+1401.9011P] where P=(Fo^2^+2Fc^2^)/3'
_refine_ls_weighting_scheme calc
_refine_ls_wR_factor_gt 0.2799
_refine_ls_wR_factor_ref 0.2891
_reflns_number_gt 6443
_reflns_number_total 7651
_reflns_threshold_expression >2sigma(I)
_cod_data_source_file ja106903p_si_002_2.cif
_cod_data_source_block CPM-5'
_cod_database_code 4103605

loop_
_symmetry_equiv_pos_as_xyz
'x, y, z'
'y, -x, -z'
'-x, -y, z'
'-y, x, -z'
'x, -y, -z'
'-y, -x, z'
'-x, y, -z'
'y, x, z'
'x+1/2, y+1/2, z+1/2'
'y+1/2, -x+1/2, -z+1/2'
'-x+1/2, -y+1/2, z+1/2'
'-y+1/2, x+1/2, -z+1/2'
'x+1/2, -y+1/2, -z+1/2'
'-y+1/2, -x+1/2, z+1/2'
'-x+1/2, y+1/2, -z+1/2'
'y+1/2, x+1/2, z+1/2'

loop_
_atom_site_label
_atom_site_type_symbol
_atom_site_fract_x
_atom_site_fract_y
_atom_site_fract_z
_atom_site_U_iso_or_equiv
_atom_site_adp_type
_atom_site_occupancy
_atom_site_symmetry_multiplicity
_atom_site_calc_flag
_atom_site_refinement_flags
In1 In 0.5000 0.23122(7) 1.0000 0.0121(4) Uani 1 2 d S
In2 In 0.5000 0.0000 0.7500 0.0158(6) Uani 1 4 d S
In3 In 0.39863(6) 0.39863(6) 0.69087(7) 0.0181(4) Uani 1 2 d S
In4 In 0.39586(5) 0.29522(5) 0.60334(5) 0.0119(3) Uani 1 1 d .
O1 O 0.4720(9) 0.2180(6) 0.9294(6) 0.045(6) Uani 1 1 d .
O3 O 0.4450(6) 0.2980(6) 1.0181(6) 0.029(4) Uani 1 1 d .
O4 O 0.4196(7) 0.2202(6) 1.0337(11) 0.086(11) Uani 1 1 d .
O6 O 0.5000 0.1388(10) 1.0000 0.042(6) Uani 1 2 d S
O7 O 0.3632(5) 0.3632(5) 0.6311(7) 0.018(4) Uani 1 2 d S
O12 O 0.6774(5) 0.3861(6) 0.4735(6) 0.025(4) Uani 1 1 d .
O13 O 0.4371(6) 0.4371(6) 0.7494(10) 0.030(5) Uani 1 2 d S
O14 O 0.436(3) 0.2902(15) 0.9042(17) 0.32(5) Uani 1 1 d .
O15 O 0.4085(7) 0.2527(9) 0.6735(5) 0.051(7) Uani 1 1 d .
O16 O 0.4747(6) 0.3244(5) 0.6008(7) 0.026(3) Uani 1 1 d .
O11 O 0.4738(6) 0.0824(6) 0.7299(6) 0.023(3) Uani 1 1 d .
O10 O 0.4076(7) 0.3252(6) 0.7329(9) 0.052(6) Uani 1 1 d .
O9 O 0.4837(5) 0.0646(5) 0.8119(5) 0.014(3) Uani 1 1 d U
O8 O 0.4273(8) 0.2228(7) 0.5741(7) 0.037(4) Uani 1 1 d .
O5 O 0.1797(6) 0.2453(6) 1.0983(6) 0.026(3) Uani 1 1 d .
O2 O 0.4757(6) 0.3905(8) 0.6601(7) 0.037(4) Uani 1 1 d .
N1 N 0.139(2) 0.0157(17) 0.637(2) 0.020(16) Uiso 0.25 1 d PD
C1 C 0.4076(9) 0.2677(9) 1.0295(10) 0.030(5) Uani 1 1 d .
C2 C 0.3406(9) 0.3406(9) 1.0344(12) 0.024(7) Uani 1 2 d S
H2A H 0.3653 0.3653 1.0233 0.029 Uiso 1 2 calc SR
C3 C 0.3546(9) 0.2888(10) 1.0430(9) 0.026(5) Uani 1 1 d .
C11 C 0.2278(7) 0.2278(7) 1.0910(9) 0.0076(17) Uani 1 2 d SU
C12 C 0.4958(9) 0.3643(7) 0.6229(7) 0.015(4) Uani 1 1 d .
C21 C 0.4564(14) 0.2445(9) 0.8950(9) 0.046(8) Uani 1 1 d .
C20 C 0.4122(8) 0.2777(8) 0.7190(7) 0.017(4) Uani 1 1 d .
C19 C 0.4498(10) 0.2233(9) 0.8438(11) 0.036(6) Uani 1 1 d .
C18 C 0.4719(8) 0.0974(8) 0.7758(8) 0.023(5) Uani 1 1 d .
C17 C 0.4304(10) 0.2396(8) 0.7581(7) 0.021(5) Uani 1 1 d .
C16 C 0.5693(7) 0.4307(7) 0.6226(10) 0.0111(17) Uani 1 2 d SU
H16A H 0.5533 0.4467 0.6499 0.013 Uiso 1 2 calc SR
C15 C 0.4340(9) 0.2593(9) 0.8058(8) 0.023(5) Uani 1 1 d U
H15A H 0.4264 0.2947 0.8128 0.028 Uiso 1 1 calc R
C14 C 0.5684(7) 0.3625(7) 0.5580(7) 0.010(4) Uani 1 1 d U
H14A H 0.5524 0.3332 0.5432 0.012 Uiso 1 1 calc R
C13 C 0.6358(7) 0.3642(7) 0.4902(9) 0.010 Uiso 1 2 d S
C10 C 0.2659(7) 0.2659(7) 1.0736(13) 0.022(7) Uani 1 2 d S
C9 C 0.5477(7) 0.3863(7) 0.6032(7) 0.014(4) Uani 1 1 d U
C8 C 0.4596(9) 0.1703(8) 0.8338(8) 0.021(5) Uani 1 1 d .
H8A H 0.4676 0.1471 0.8596 0.026 Uiso 1 1 calc R
C7 C 0.3197(8) 0.2502(9) 1.0611(9) 0.023(5) Uani 1 1 d .
H7A H 0.3308 0.2153 1.0650 0.028 Uiso 1 1 calc R
C6 C 0.4577(8) 0.1526(7) 0.7875(7) 0.011(4) Uani 1 1 d .
C5 C 0.4417(7) 0.1880(8) 0.7482(7) 0.013(4) Uani 1 1 d .
H5A H 0.4390 0.1754 0.7159 0.016 Uiso 1 1 calc R
C4 C 0.6137(7) 0.3863(7) 0.5380(9) 0.010 Uiso 1 2 d S
C22 C 0.157(4) 0.013(4) 0.691(2) 0.04(2) Uiso 0.25 1 d PD
H22A H 0.1457 -0.0195 0.7056 0.053 Uiso 0.25 1 calc PR
H22B H 0.1424 0.0425 0.7090 0.053 Uiso 0.25 1 calc PR
H22C H 0.1955 0.0152 0.6926 0.053 Uiso 0.25 1 calc PR
C23 C 0.141(3) 0.054(3) 0.593(2) 0.017 Uiso 0.25 1 d PD
H23A H 0.1222 0.0381 0.5651 0.025 Uiso 0.25 1 calc PR
H23B H 0.1771 0.0601 0.5831 0.025 Uiso 0.25 1 calc PR
H23C H 0.1243 0.0866 0.6015 0.025 Uiso 0.25 1 calc PR

loop_
_atom_site_aniso_label
_atom_site_aniso_U_11
_atom_site_aniso_U_22
_atom_site_aniso_U_33
_atom_site_aniso_U_23
_atom_site_aniso_U_13
_atom_site_aniso_U_12
In1 0.0100(9) 0.0091(8) 0.0173(9) 0.000 -0.0002(9) 0.000
In2 0.0117(8) 0.0117(8) 0.0240(14) 0.000 0.000 0.000
In3 0.0166(6) 0.0166(6) 0.0212(10) 0.0001(6) 0.0001(6) 0.0011(9)
In4 0.0090(6) 0.0090(6) 0.0178(6) 0.0002(5) 0.0006(6) 0.0005(5)
O1 0.105(17) 0.020(9) 0.011(8) -0.001(7) -0.030(9) -0.021(9)
O3 0.012(7) 0.023(8) 0.051(10) -0.003(8) 0.005(7) 0.002(7)
O4 0.020(9) 0.004(8) 0.23(3) 0.064(12) 0.078(14) 0.030(7)
O6 0.049(15) 0.041(14) 0.036(13) 0.000 -0.031(14) 0.000
O7 0.024(7) 0.024(7) 0.006(9) -0.005(5) -0.005(5) -0.015(9)
O12 0.002(6) 0.028(9) 0.044(9) -0.004(7) 0.014(6) -0.007(6)
O13 0.021(7) 0.021(7) 0.049(15) -0.002(7) -0.002(7) -0.009(9)
O14 0.65(12) 0.12(3) 0.20(4) -0.13(3) -0.25(6) 0.30(6)
O15 0.032(10) 0.116(17) 0.005(7) 0.034(9) 0.018(7) 0.070(11)
O16 0.024(8) 0.010(7) 0.045(10) -0.001(7) 0.004(8) 0.001(6)
O11 0.031(9) 0.012(7) 0.025(8) -0.003(6) 0.013(7) 0.003(6)
O10 0.027(10) 0.016(9) 0.112(17) 0.047(10) -0.029(11) -0.004(7)
O9 0.015(3) 0.014(3) 0.014(3) 0.0006(10) 0.0005(10) 0.0001(10)
O8 0.047(11) 0.024(9) 0.041(10) 0.005(8) 0.019(9) 0.007(8)
O5 0.015(7) 0.026(8) 0.037(9) 0.006(7) 0.009(7) 0.008(6)
O2 0.017(8) 0.047(11) 0.049(10) -0.010(9) 0.012(8) -0.001(8)
C1 0.022(13) 0.013(11) 0.055(15) -0.004(10) 0.014(11) 0.002(10)
C2 0.018(10) 0.018(10) 0.035(18) -0.012(10) -0.012(10) 0.008(12)
C3 0.022(12) 0.027(13) 0.030(12) 0.006(10) 0.002(10) 0.010(10)
C11 0.0075(17) 0.0075(17) 0.008(2) -0.0001(7) -0.0001(7) -0.0001(10)
C12 0.012(9) 0.018(10) 0.014(9) 0.004(7) 0.003(9) 0.005(9)
C21 0.12(3) 0.012(11) 0.009(11) 0.005(10) 0.004(15) -0.006(13)
C20 0.022(11) 0.019(11) 0.009(9) 0.002(8) -0.010(8) 0.001(8)
C19 0.033(14) 0.015(12) 0.060(18) -0.003(11) -0.010(13) -0.010(10)
C18 0.025(11) 0.008(10) 0.035(12) 0.024(9) 0.013(9) 0.000(9)
C17 0.044(14) 0.013(10) 0.006(9) 0.005(8) -0.006(9) -0.011(9)
C16 0.0111(17) 0.0111(17) 0.011(2) 0.0000(7) 0.0000(7) 0.0000(10)
C15 0.023(5) 0.023(5) 0.023(5) 0.0000(10) 0.0000(10) 0.0000(10)
C14 0.010(4) 0.010(4) 0.010(4) -0.0002(10) 0.0000(10) 0.0000(10)
C10 0.009(9) 0.009(9) 0.05(2) -0.004(8) -0.004(8) -0.022(11)
C9 0.014(4) 0.014(4) 0.014(4) 0.0001(10) -0.0001(10) 0.0000(10)
C8 0.025(12) 0.014(11) 0.025(12) 0.004(9) -0.006(9) 0.016(9)
C7 0.012(10) 0.017(11) 0.041(13) 0.001(10) 0.013(10) -0.022(9)
C6 0.022(10) 0.000(8) 0.011(9) 0.008(7) 0.007(8) 0.008(7)
C5 0.008(9) 0.026(11) 0.004(8) 0.001(8) 0.000(7) -0.006(8)

loop_
_atom_type_symbol
_atom_type_description
_atom_type_scat_dispersion_real
_atom_type_scat_dispersion_imag
_atom_type_scat_source
C C 0.0033 0.0016 'International Tables Vol C Tables 4.2.6.8 and 6.1.1.4'
H H 0.0000 0.0000 'International Tables Vol C Tables 4.2.6.8 and 6.1.1.4'
In In -0.7276 1.3100 'International Tables Vol C Tables 4.2.6.8 and 6.1.1.4'
N N 0.0061 0.0033 'International Tables Vol C Tables 4.2.6.8 and 6.1.1.4'
O O 0.0106 0.0060 'International Tables Vol C Tables 4.2.6.8 and 6.1.1.4'

loop_
_geom_angle_atom_site_label_1
_geom_angle_atom_site_label_2
_geom_angle_atom_site_label_3
_geom_angle
_geom_angle_site_symmetry_1
_geom_angle_site_symmetry_3
O1 In1 O1 161.4(9) . 7_657
O1 In1 O3 97.6(7) . 7_657
O1 In1 O3 96.4(7) 7_657 7_657
O1 In1 O3 96.4(7) . .
O1 In1 O3 97.6(7) 7_657 .
O3 In1 O3 82.2(8) 7_657 .
O1 In1 O4 85.1(10) . 7_657
O1 In1 O4 92.6(10) 7_657 7_657
O3 In1 O4 56.2(5) 7_657 7_657
O3 In1 O4 138.0(6) . 7_657
O1 In1 O4 92.6(11) . .
O1 In1 O4 85.1(10) 7_657 .
O3 In1 O4 138.0(6) 7_657 .
O3 In1 O4 56.2(6) . .
O4 In1 O4 165.7(8) 7_657 .
O1 In1 O6 80.7(5) . .
O1 In1 O6 80.7(5) 7_657 .
O3 In1 O6 138.9(4) 7_657 .
O3 In1 O6 138.9(4) . .
O4 In1 O6 82.9(4) 7_657 .
O4 In1 O6 82.9(4) . .
O1 In1 C1 94.6(8) . 7_657
O1 In1 C1 91.9(9) 7_657 7_657
O3 In1 C1 28.4(6) 7_657 7_657
O3 In1 C1 110.6(6) . 7_657
O4 In1 C1 28.1(6) 7_657 7_657
O4 In1 C1 165.7(8) . 7_657
O6 In1 C1 110.5(5) . 7_657
O1 In1 C1 91.9(9) . .
O1 In1 C1 94.6(8) 7_657 .
O3 In1 C1 110.6(6) 7_657 .
O3 In1 C1 28.4(6) . .
O4 In1 C1 165.7(8) 7_657 .
O4 In1 C1 28.1(6) . .
O6 In1 C1 110.5(5) . .
C1 In1 C1 139.0(10) 7_657 .
O11 In2 O11 93.33(18) 12_546 3_655
O11 In2 O11 152.1(7) 12_546 10_556
O11 In2 O11 93.33(18) 3_655 10_556
O11 In2 O11 93.33(18) 12_546 .
O11 In2 O11 152.1(7) 3_655 .
O11 In2 O11 93.33(18) 10_556 .
O11 In2 O9 58.9(5) 12_546 12_546
O11 In2 O9 82.6(5) 3_655 12_546
O11 In2 O9 149.0(5) 10_556 12_546
O11 In2 O9 77.8(5) . 12_546
O11 In2 O9 82.6(5) 12_546 .
O11 In2 O9 149.0(5) 3_655 .
O11 In2 O9 77.8(5) 10_556 .
O11 In2 O9 58.9(5) . .
O9 In2 O9 119.8(4) 12_546 .
O11 In2 O9 149.0(5) 12_546 10_556
O11 In2 O9 77.8(5) 3_655 10_556
O11 In2 O9 58.9(5) 10_556 10_556
O11 In2 O9 82.6(5) . 10_556
O9 In2 O9 90.3(6) 12_546 10_556
O9 In2 O9 119.8(4) . 10_556
O11 In2 O9 77.8(5) 12_546 3_655
O11 In2 O9 58.9(5) 3_655 3_655
O11 In2 O9 82.6(5) 10_556 3_655
O11 In2 O9 149.0(5) . 3_655
O9 In2 O9 119.8(4) 12_546 3_655
O9 In2 O9 90.3(6) . 3_655
O9 In2 O9 119.8(4) 10_556 3_655
O11 In2 C18 29.2(6) 12_546 12_546
O11 In2 C18 87.8(6) 3_655 12_546
O11 In2 C18 178.1(7) 10_556 12_546
O11 In2 C18 84.9(6) . 12_546
O9 In2 C18 29.7(6) 12_546 12_546
O9 In2 C18 102.0(5) . 12_546
O9 In2 C18 119.9(5) 10_556 12_546
O9 In2 C18 99.3(6) 3_655 12_546
O11 In2 C18 87.8(6) 12_546 .
O11 In2 C18 178.1(7) 3_655 .
O11 In2 C18 84.9(6) 10_556 .
O11 In2 C18 29.2(6) . .
O9 In2 C18 99.3(6) 12_546 .
O9 In2 C18 29.7(6) . .
O9 In2 C18 102.0(5) 10_556 .
O9 In2 C18 119.9(5) 3_655 .
C18 In2 C18 93.9(2) 12_546 .
O11 In2 C18 178.1(6) 12_546 10_556
O11 In2 C18 84.9(6) 3_655 10_556
O11 In2 C18 29.2(6) 10_556 10_556
O11 In2 C18 87.8(6) . 10_556
O9 In2 C18 119.9(5) 12_546 10_556
O9 In2 C18 99.3(6) . 10_556
O9 In2 C18 29.7(6) 10_556 10_556
O9 In2 C18 102.0(5) 3_655 10_556
C18 In2 C18 149.6(9) 12_546 10_556
C18 In2 C18 93.9(2) . 10_556
O11 In2 C18 84.9(6) 12_546 3_655
O11 In2 C18 29.2(6) 3_655 3_655
O11 In2 C18 87.8(6) 10_556 3_655
O11 In2 C18 178.1(6) . 3_655
O9 In2 C18 102.0(5) 12_546 3_655
O9 In2 C18 119.9(5) . 3_655
O9 In2 C18 99.3(6) 10_556 3_655
O9 In2 C18 29.7(6) 3_655 3_655
C18 In2 C18 93.9(2) 12_546 3_655
C18 In2 C18 149.6(9) . 3_655
C18 In2 C18 93.9(2) 10_556 3_655
O7 In3 O13 177.1(9) . .
O7 In3 O2 92.8(6) . 8
O13 In3 O2 85.1(7) . 8
O7 In3 O2 92.8(6) . .
O13 In3 O2 85.1(7) . .
O2 In3 O2 91.4(11) 8 .
O7 In3 O10 94.8(7) . 8
O13 In3 O10 87.3(7) . 8
O2 In3 O10 91.5(8) 8 8
O2 In3 O10 171.7(8) . 8
O7 In3 O10 94.8(7) . .
O13 In3 O10 87.3(7) . .
O2 In3 O10 171.7(8) 8 .
O2 In3 O10 91.5(8) . .
O10 In3 O10 84.6(11) 8 .
O7 In3 In4 30.67(3) . 8
O13 In3 In4 149.26(5) . 8
O2 In3 In4 71.6(5) 8 8
O2 In3 In4 114.5(5) . 8
O10 In3 In4 73.9(6) 8 8
O10 In3 In4 114.2(5) . 8
O7 In3 In4 30.67(3) . .
O13 In3 In4 149.26(5) . .
O2 In3 In4 114.5(5) 8 .
O2 In3 In4 71.6(5) . .
O10 In3 In4 114.2(5) 8 .
O10 In3 In4 73.9(6) . .
In4 In3 In4 61.32(5) 8 .
O7 In4 O16 95.7(6) . .
O7 In4 O8 177.9(7) . .
O16 In4 O8 86.4(6) . .
O7 In4 O5 93.7(6) . 11_554
O16 In4 O5 170.4(6) . 11_554
O8 In4 O5 84.2(6) . 11_554
O7 In4 O15 98.7(7) . .
O16 In4 O15 93.5(7) . .
O8 In4 O15 81.2(7) . .
O5 In4 O15 87.2(7) 11_554 .
O7 In4 O12 92.2(6) . 2_566
O16 In4 O12 88.0(6) . 2_566
O8 In4 O12 87.8(6) . 2_566
O5 In4 O12 89.5(6) 11_554 2_566
O15 In4 O12 168.8(7) . 2_566
O7 In4 In3 30.8(4) . .
O16 In4 In3 75.3(4) . .
O8 In4 In3 150.7(5) . .
O5 In4 In3 114.2(4) 11_554 .
O15 In4 In3 77.3(6) . .
O12 In4 In3 113.8(4) 2_566 .
O7 In4 In4 28.6(4) . 8
O16 In4 In4 114.7(4) . 8
O8 In4 In4 149.8(5) . 8
O5 In4 In4 73.2(4) 11_554 8
O15 In4 In4 116.6(4) . 8
O12 In4 In4 72.5(4) 2_566 8
In3 In4 In4 59.34(3) . 8
C21 O1 In1 137.1(16) . .
C1 O3 In1 93.4(13) . .
C1 O4 In1 93.6(13) . .
In4 O7 In4 122.8(9) 8 .
In4 O7 In3 118.6(4) 8 .
In4 O7 In3 118.6(4) . .
C13 O12 In4 129.9(14) . 4_656
C20 O15 In4 123.5(15) . .
C12 O16 In4 130.1(14) . .
C18 O11 In2 92.9(12) . .
C20 O10 In3 131.4(18) . .
C18 O9 In2 87.1(12) . .
C11 O5 In4 131.8(14) . 11
C12 O2 In3 134.8(15) . .
C22 N1 C23 140(6) . .
O4 C1 O3 115(2) . .
O4 C1 C3 123(2) . .
O3 C1 C3 121(2) . .
O4 C1 In1 58.3(11) . .
O3 C1 In1 58.2(11) . .
C3 C1 In1 176.6(19) . .
C3 C2 C3 117(3) 8 .
C3 C2 H2A 121.3 8 .
C3 C2 H2A 121.3 . .
C2 C3 C7 124(2) . .
C2 C3 C1 122(2) . .
C7 C3 C1 114(2) . .
O5 C11 O5 127(2) . 8
O5 C11 C10 116.3(12) . .
O5 C11 C10 116.3(12) 8 .
O16 C12 O2 126(2) . .
O16 C12 C9 118.7(17) . .
O2 C12 C9 114.7(18) . .
O1 C21 O14 118(3) . .
O1 C21 C19 123(2) . .
O14 C21 C19 117(3) . .
O10 C20 O15 133.7(19) . .
O10 C20 C17 115.3(18) . .
O15 C20 C17 110.7(17) . .
C8 C19 C15 122(2) . .
C8 C19 C21 120(2) . .
C15 C19 C21 118(2) . .
O11 C18 O9 121.1(19) . .
O11 C18 C6 119.5(17) . .
O9 C18 C6 119.4(19) . .
O11 C18 In2 57.9(10) . .
O9 C18 In2 63.3(10) . .
C6 C18 In2 176.8(14) . .
C5 C17 C15 121.0(19) . .
C5 C17 C20 122.6(18) . .
C15 C17 C20 116.3(19) . .
C9 C16 C9 121(3) 6_665 .
C9 C16 H16A 119.4 6_665 .
C9 C16 H16A 119.4 . .
C17 C15 C19 117(2) . .
C17 C15 H15A 121.4 . .
C19 C15 H15A 121.4 . .
C4 C14 C9 116.0(17) . .
C4 C14 H14A 122.0 . .
C9 C14 H14A 122.0 . .
O12 C13 O12 127(2) 6_665 .
O12 C13 C4 116.5(12) 6_665 .
O12 C13 C4 116.5(12) . .
C11 C10 C7 121.2(12) . 8
C11 C10 C7 121.2(12) . .
C7 C10 C7 117(3) 8 .
C16 C9 C14 121.4(18) . .
C16 C9 C12 121.0(18) . .
C14 C9 C12 116.9(16) . .
C6 C8 C19 120(2) . .
C6 C8 H8A 120.0 . .
C19 C8 H8A 120.0 . .
C3 C7 C10 119(2) . .
C3 C7 H7A 120.7 . .
C10 C7 H7A 120.7 . .
C8 C6 C5 119.5(17) . .
C8 C6 C18 120.8(17) . .
C5 C6 C18 119.6(17) . .
C17 C5 C6 120.4(17) . .
C17 C5 H5A 119.8 . .
C6 C5 H5A 119.8 . .
C14 C4 C14 124(2) 6_665 .
C14 C4 C13 118.1(12) 6_665 .
C14 C4 C13 118.1(12) . .
N1 C22 H22A 109.5 . .
N1 C22 H22B 109.5 . .
H22A C22 H22B 109.5 . .
N1 C22 H22C 109.5 . .
H22A C22 H22C 109.5 . .
H22B C22 H22C 109.5 . .
N1 C23 H23A 109.5 . .
N1 C23 H23B 109.5 . .
H23A C23 H23B 109.5 . .
N1 C23 H23C 109.5 . .
H23A C23 H23C 109.5 . .
H23B C23 H23C 109.5 . .

loop_
_geom_bond_atom_site_label_1
_geom_bond_atom_site_label_2
_geom_bond_distance
_geom_bond_site_symmetry_2
In1 O1 2.057(14) .
In1 O1 2.057(14) 7_657
In1 O3 2.233(15) 7_657
In1 O3 2.233(15) .
In1 O4 2.237(15) 7_657
In1 O4 2.237(15) .
In1 O6 2.33(2) .
In1 C1 2.62(2) 7_657
In1 C1 2.62(2) .
In2 O11 2.244(14) 12_546
In2 O11 2.244(14) 3_655
In2 O11 2.244(14) 10_556
In2 O11 2.244(14) .
In2 O9 2.366(13) 12_546
In2 O9 2.366(13) .
In2 O9 2.366(13) 10_556
In2 O9 2.366(13) 3_655
In2 C18 2.65(2) 12_546
In2 C18 2.65(2) .
In2 C18 2.65(2) 10_556
In2 C18 2.65(2) 3_655
In3 O7 2.047(18) .
In3 O13 2.09(2) .
In3 O2 2.122(15) 8
In3 O2 2.122(15) .
In3 O10 2.180(15) 8
In3 O10 2.180(14) .
In3 In4 3.514(2) 8
In3 In4 3.514(2) .
In4 O7 2.041(9) .
In4 O16 2.119(15) .
In4 O8 2.138(17) .
In4 O5 2.164(15) 11_554
In4 O15 2.195(13) .
In4 O12 2.196(15) 2_566
In4 In4 3.584(3) 8
O1 C21 1.21(3) .
O3 C1 1.25(3) .
O4 C1 1.24(3) .
O7 In4 2.041(9) 8
O12 C13 1.267(17) .
O12 In4 2.196(15) 4_656
O14 C21 1.28(3) .
O15 C20 1.38(3) .
O16 C12 1.28(2) .
O11 C18 1.29(3) .
O10 C20 1.26(3) .
O9 C18 1.31(2) .
O5 C11 1.303(18) .
O5 In4 2.164(15) 11
O2 C12 1.30(3) .
N1 C22 1.5300(12) .
N1 C23 1.5300(11) .
C1 C3 1.48(3) .
C2 C3 1.37(3) 8
C2 C3 1.37(3) .
C2 H2A 0.9300 .
C3 C7 1.40(3) .
C11 O5 1.303(18) 8
C11 C10 1.44(4) .
C12 C9 1.52(3) .
C21 C19 1.49(4) .
C20 C17 1.50(3) .
C19 C8 1.38(3) .
C19 C15 1.43(3) .
C18 C6 1.47(3) .
C17 C5 1.36(3) .
C17 C15 1.38(3) .
C16 C9 1.35(2) 6_665
C16 C9 1.35(2) .
C16 H16A 0.9300 .
C15 H15A 0.9300 .
C14 C4 1.40(2) .
C14 C9 1.45(3) .
C14 H14A 0.9300 .
C13 O12 1.267(17) 6_665
C13 C4 1.51(3) .
C10 C7 1.45(3) 8
C10 C7 1.45(3) .
C8 C6 1.33(3) .
C8 H8A 0.9300 .
C7 H7A 0.9300 .
C6 C5 1.44(3) .
C5 H5A 0.9300 .
C4 C14 1.40(2) 6_665
C22 H22A 0.9600 .
C22 H22B 0.9600 .
C22 H22C 0.9600 .
C23 H23A 0.9600 .
C23 H23B 0.9600 .
C23 H23C 0.9600 .
